data_7060736
loop_
_publ_author_name
'Das, Amal'
'Sharma, Pranay'
'Frontera, Antonio'
'Barcelo-Oliver, Miquel'
'Verma, Akalesh K.'
'Ahmed, Ruksana Sultana'
'Hussain, Sahid'
'Bhattacharyya, Manjit K.'

_publ_section_title
;
 Supramolecular assemblies involving biologically relevant antiparallel
 \p-stacking and unconventional solvent driven structural topology in
 maleato and fumarato bridged Zn(ii) coordination polymers:
 antiproliferative evaluation and theoretical studies
;
_journal_issue 29
_journal_name_full 'New Journal of Chemistry'
_journal_page_first 13040
_journal_page_last 13055
_journal_paper_doi 10.1039/D1NJ00619C
_journal_volume 45
_journal_year 2021
_chemical_formula_sum 'C43 H60 N12 O14 Zn3'
_chemical_formula_weight 1165.14
_space_group_crystal_system monoclinic
_space_group_IT_number 14
_space_group_name_Hall '-P 2ybc'
_space_group_name_H-M_alt 'P 1 21/c 1'
_atom_sites_solution_hydrogens mixed
_audit_creation_method SHELXL-2018/3
_audit_update_record
;
2021-03-16 deposited with the CCDC.	2021-06-11 downloaded from the CCDC.
;
_cell_angle_alpha 90
_cell_angle_beta 91.887(2)
_cell_angle_gamma 90
_cell_formula_units_Z 4
_cell_length_a 13.7070(8)
_cell_length_b 28.9106(18)
_cell_length_c 13.0438(8)
_cell_measurement_reflns_used 9498
_cell_measurement_temperature 100(2)
_cell_measurement_theta_max 67.073
_cell_measurement_theta_min 3.057
_cell_volume 5166.2(5)
_computing_structure_refinement 'SHELXL-2018/3 (Sheldrick, 2018)'
_diffrn_ambient_temperature 100(2)
_diffrn_measured_fraction_theta_full 0.998
_diffrn_measured_fraction_theta_max 0.998
_diffrn_measurement_device_type 'D8 Venture'
_diffrn_measurement_method '\f and \w scans'
_diffrn_radiation_type CuK\a
_diffrn_radiation_wavelength 1.54178
_diffrn_reflns_av_R_equivalents 0.0618
_diffrn_reflns_av_unetI/netI 0.0268
_diffrn_reflns_Laue_measured_fraction_full 0.998
_diffrn_reflns_Laue_measured_fraction_max 0.998
_diffrn_reflns_limit_h_max 16
_diffrn_reflns_limit_h_min -16
_diffrn_reflns_limit_k_max 34
_diffrn_reflns_limit_k_min -34
_diffrn_reflns_limit_l_max 15
_diffrn_reflns_limit_l_min -14
_diffrn_reflns_number 127573
_diffrn_reflns_point_group_measured_fraction_full 0.998
_diffrn_reflns_point_group_measured_fraction_max 0.998
_diffrn_reflns_theta_full 67.679
_diffrn_reflns_theta_max 68.226
_diffrn_reflns_theta_min 3.057
_exptl_absorpt_coefficient_mu 2.254
_exptl_absorpt_correction_T_max 0.7306
_exptl_absorpt_correction_T_min 0.3783
_exptl_absorpt_correction_type multi-scan
_exptl_absorpt_process_details
;
SADABS-2016/2 (Bruker,2016/2) was used for absorption correction.
wR2(int) was 0.1562 before and 0.1024 after correction.
The Ratio of minimum to maximum transmission is 0.5155.
The \l/2 correction factor is Not present.
;
_exptl_crystal_colour Colourless
_exptl_crystal_density_diffrn 1.498
_exptl_crystal_description Block
_exptl_crystal_F_000 2416
_exptl_crystal_size_max 0.490
_exptl_crystal_size_mid 0.450
_exptl_crystal_size_min 0.430
_refine_diff_density_max 0.851
_refine_diff_density_min -0.873
_refine_diff_density_rms 0.115
_refine_ls_extinction_coef 0.00039(7)
_refine_ls_extinction_expression Fc^*^=kFc[1+0.001xFc^2^\l^3^/sin(2\q)]^-1/4^
_refine_ls_extinction_method 'SHELXL-2018/3 (Sheldrick 2018)'
_refine_ls_goodness_of_fit_ref 1.372
_refine_ls_hydrogen_treatment constr
_refine_ls_matrix_type full
_refine_ls_number_parameters 667
_refine_ls_number_reflns 9432
_refine_ls_number_restraints 0
_refine_ls_restrained_S_all 1.372
_refine_ls_R_factor_all 0.0776
_refine_ls_R_factor_gt 0.0769
_refine_ls_shift/su_max 0.000
_refine_ls_shift/su_mean 0.000
_refine_ls_structure_factor_coef Fsqd
_refine_ls_weighting_details 'w=1/[\s^2^(Fo^2^)+41.0440P] where P=(Fo^2^+2Fc^2^)/3'
_refine_ls_weighting_scheme calc
_refine_ls_wR_factor_gt 0.1941
_refine_ls_wR_factor_ref 0.1944
_reflns_Friedel_coverage 0.000
_reflns_number_gt 9249
_reflns_number_total 9432
_reflns_threshold_expression 'I > 2\s(I)'
_cod_data_source_file d1nj00619c2.cif
_cod_data_source_block shelx
_cod_depositor_comments
;
The following automatic conversions were performed:

data item '_exptl_absorpt_correction_type' value 'Multi-scan' was
changed to 'multi-scan' in accordance with the
/home/data/users/saulius/crontab/automatic-downloads/rss-feeds/RSC/lib/dictionaries/cif_core.dic
dictionary named 'cif_core.dic' version 2.4.2 last updated on
2011-04-26.

Automatic conversion script
Id: cif_fix_values 7556 2019-12-06 15:28:31Z antanas 

 Adding full bibliography for 7060736--7060737.cif.
;
_cod_original_sg_symbol_H-M 'P 21/c'
_cod_database_code 7060736
_shelx_shelxl_version_number 2018/3
_shelx_space_group_comment
;
The symmetry employed for this shelxl refinement is uniquely defined
by the following loop, which should always be used as a source of
symmetry information in preference to the above space-group names.
They are only intended as comments.
;
_shelx_estimated_absorpt_t_min 0.405
_shelx_estimated_absorpt_t_max 0.444

loop_
_space_group_symop_operation_xyz
'x, y, z'
'-x, y+1/2, -z+1/2'
'-x, -y, -z'
'x, -y-1/2, z-1/2'

loop_
_atom_site_label
_atom_site_type_symbol
_atom_site_fract_x
_atom_site_fract_y
_atom_site_fract_z
_atom_site_U_iso_or_equiv
_atom_site_adp_type
_atom_site_occupancy
_atom_site_site_symmetry_order
_atom_site_calc_flag
_atom_site_refinement_flags_posn
_atom_site_refinement_flags_adp
_atom_site_refinement_flags_occupancy
_atom_site_disorder_assembly
_atom_site_disorder_group
Zn1 Zn 0.67048(6) 0.39935(3) 0.08270(6) 0.0247(2) Uani 1 1 d . . . . .
Zn2 Zn 0.32315(6) 0.33325(3) 0.42291(7) 0.0264(2) Uani 1 1 d . . . . .
Zn3 Zn -0.08523(6) 0.38442(3) 0.67730(7) 0.0277(2) Uani 1 1 d . . . . .
O1A O 0.7197(3) 0.34326(15) 0.0176(4) 0.0319(10) Uani 1 1 d . . . . .
O1B O 0.2793(3) 0.34169(16) 0.2807(3) 0.0296(10) Uani 1 1 d . . . . .
O1C O 0.0347(3) 0.41782(17) 0.7206(4) 0.0382(12) Uani 1 1 d . . . . .
O3A O 0.8600(4) 0.35225(19) 0.1061(4) 0.0428(13) Uani 1 1 d . . . . .
O3B O 0.3956(3) 0.39488(16) 0.2684(4) 0.0336(11) Uani 1 1 d . . . . .
O3C O 0.1104(3) 0.35250(16) 0.6838(4) 0.0346(11) Uani 1 1 d . . . . .
O7A O 0.8803(4) 0.36875(16) -0.1324(4) 0.0357(11) Uani 1 1 d . . . . .
O7B O 0.5267(3) 0.34632(15) 0.1408(3) 0.0278(10) Uani 1 1 d . . . . .
O7C O 0.1980(3) 0.39786(17) 0.5074(4) 0.0348(11) Uani 1 1 d . . . . .
O8A O 0.8832(3) 0.32270(17) -0.2660(3) 0.0328(11) Uani 1 1 d . . . . .
O8B O 0.5338(3) 0.40153(16) 0.0236(4) 0.0303(10) Uani 1 1 d . . . . .
O8C O 0.3488(3) 0.37351(16) 0.5423(4) 0.0315(10) Uani 1 1 d . . . . .
N11 N 0.6749(4) 0.41971(18) 0.2301(4) 0.0239(11) Uani 1 1 d . . . . .
N11' N 0.7332(4) 0.45318(18) 0.0097(4) 0.0249(11) Uani 1 1 d . . . . .
N12 N 0.5964(4) 0.41660(18) 0.2905(4) 0.0262(11) Uani 1 1 d . . . . .
H12 H 0.541728 0.402342 0.272635 0.031 Uiso 1 1 calc R U . . .
N12' N 0.8177(3) 0.45068(18) -0.0400(4) 0.0248(11) Uani 1 1 d . . . . .
H12' H 0.846448 0.424565 -0.056075 0.030 Uiso 1 1 calc R U . . .
N21 N 0.2275(4) 0.28383(19) 0.4644(4) 0.0289(12) Uani 1 1 d . . . . .
N21' N 0.4541(4) 0.30025(18) 0.4122(4) 0.0263(11) Uani 1 1 d . . . . .
N22 N 0.1710(4) 0.28584(19) 0.5480(4) 0.0274(12) Uani 1 1 d . . . . .
H22 H 0.167532 0.309856 0.589161 0.033 Uiso 1 1 calc R U . . .
N22' N 0.5113(4) 0.29898(18) 0.3307(4) 0.0251(11) Uani 1 1 d . . . . .
H22' H 0.501240 0.315568 0.274766 0.030 Uiso 1 1 calc R U . . .
N31 N -0.1877(4) 0.43546(19) 0.6758(4) 0.0252(11) Uani 1 1 d . . . . .
N31' N -0.0774(4) 0.36879(19) 0.5272(4) 0.0274(12) Uani 1 1 d . . . . .
N32 N -0.2717(4) 0.43484(19) 0.7282(4) 0.0251(11) Uani 1 1 d . . . . .
H32 H -0.293006 0.410742 0.762146 0.030 Uiso 1 1 calc R U . . .
N32' N 0.0004(4) 0.37640(19) 0.4674(4) 0.0281(12) Uani 1 1 d . . . . .
H32' H 0.057424 0.386377 0.491102 0.034 Uiso 1 1 calc R U . . .
C2A C 0.8073(5) 0.3316(2) 0.0430(5) 0.0253(13) Uani 1 1 d . . . . .
C2B C 0.3320(4) 0.3690(2) 0.2291(5) 0.0285(14) Uani 1 1 d . . . . .
C2C C 0.1106(4) 0.3933(2) 0.7102(5) 0.0267(13) Uani 1 1 d . . . . .
C4A C 0.8437(4) 0.2887(2) -0.0090(5) 0.0279(14) Uani 1 1 d . . . . .
H4A H 0.844175 0.260649 0.028908 0.033 Uiso 1 1 calc R U . . .
C4B C 0.3117(5) 0.3669(2) 0.1164(5) 0.0298(14) Uani 1 1 d . . . . .
H4B H 0.245554 0.365215 0.092555 0.036 Uiso 1 1 calc R U . . .
C4C C 0.2052(5) 0.4183(2) 0.7317(6) 0.0347(16) Uani 1 1 d . . . . .
H4C H 0.213922 0.434058 0.795224 0.042 Uiso 1 1 calc R U . . .
C5A C 0.8748(4) 0.2874(2) -0.1031(5) 0.0294(14) Uani 1 1 d . . . . .
H5A H 0.895478 0.258656 -0.130001 0.035 Uiso 1 1 calc R U . . .
C5B C 0.3802(5) 0.3672(2) 0.0476(5) 0.0292(14) Uani 1 1 d . . . . .
H5B H 0.360311 0.364672 -0.022697 0.035 Uiso 1 1 calc R U . . .
C5C C 0.2772(5) 0.4195(2) 0.6660(6) 0.0338(16) Uani 1 1 d . . . . .
H5C H 0.334991 0.435964 0.685001 0.041 Uiso 1 1 calc R U . . .
C6A C 0.8789(4) 0.3291(2) -0.1693(5) 0.0269(14) Uani 1 1 d . . . . .
C6B C 0.4877(5) 0.3712(2) 0.0733(5) 0.0258(13) Uani 1 1 d . . . . .
C6C C 0.2719(5) 0.3961(2) 0.5638(6) 0.0304(15) Uani 1 1 d . . . . .
C13 C 0.6125(5) 0.4379(2) 0.3809(5) 0.0267(13) Uani 1 1 d . . . . .
C13' C 0.8528(4) 0.4928(2) -0.0623(4) 0.0223(12) Uani 1 1 d . . . . .
C14 C 0.7050(5) 0.4563(2) 0.3784(5) 0.0314(15) Uani 1 1 d . . . . .
H14 H 0.737254 0.473828 0.431024 0.038 Uiso 1 1 calc R U . . .
C14' C 0.7884(4) 0.5241(2) -0.0226(5) 0.0242(13) Uani 1 1 d . . . . .
H14' H 0.793235 0.556884 -0.025235 0.029 Uiso 1 1 calc R U . . .
C15 C 0.7426(4) 0.4443(2) 0.2839(5) 0.0265(13) Uani 1 1 d . . . . .
C15' C 0.7143(4) 0.4983(2) 0.0225(5) 0.0234(13) Uani 1 1 d . . . . .
C16 C 0.5387(5) 0.4380(3) 0.4613(6) 0.0396(17) Uani 1 1 d . . . . .
H16A H 0.527042 0.406195 0.483827 0.059 Uiso 1 1 calc R U . . .
H16B H 0.477618 0.451295 0.433472 0.059 Uiso 1 1 calc R U . . .
H16C H 0.562590 0.456541 0.519796 0.059 Uiso 1 1 calc R U . . .
C16' C 0.9422(5) 0.4999(2) -0.1205(5) 0.0273(14) Uani 1 1 d . . . . .
H16D H 0.985354 0.473126 -0.111163 0.041 Uiso 1 1 calc R U . . .
H16E H 0.975863 0.527819 -0.095420 0.041 Uiso 1 1 calc R U . . .
H16F H 0.924624 0.503568 -0.193462 0.041 Uiso 1 1 calc R U . . .
C17 C 0.8402(4) 0.4552(3) 0.2412(5) 0.0307(14) Uani 1 1 d . . . . .
H17A H 0.835009 0.483135 0.198892 0.046 Uiso 1 1 calc R U . . .
H17B H 0.861541 0.429228 0.199106 0.046 Uiso 1 1 calc R U . . .
H17C H 0.887865 0.460298 0.297721 0.046 Uiso 1 1 calc R U . . .
C17' C 0.6260(4) 0.5138(2) 0.0768(5) 0.0285(14) Uani 1 1 d . . . . .
H17D H 0.644028 0.521125 0.148298 0.043 Uiso 1 1 calc R U . . .
H17E H 0.577032 0.489102 0.074819 0.043 Uiso 1 1 calc R U . . .
H17F H 0.598850 0.541452 0.042949 0.043 Uiso 1 1 calc R U . . .
C23 C 0.1207(5) 0.2460(2) 0.5594(6) 0.0356(16) Uani 1 1 d . . . . .
C23' C 0.5861(4) 0.2691(2) 0.3452(5) 0.0244(13) Uani 1 1 d . . . . .
C24 C 0.1469(5) 0.2175(2) 0.4805(6) 0.0370(16) Uani 1 1 d . . . . .
H24 H 0.124005 0.186973 0.467737 0.044 Uiso 1 1 calc R U . . .
C24' C 0.5751(5) 0.2499(2) 0.4413(5) 0.0309(15) Uani 1 1 d . . . . .
H24' H 0.616011 0.227359 0.473755 0.037 Uiso 1 1 calc R U . . .
C25 C 0.2134(5) 0.2419(2) 0.4230(6) 0.0318(15) Uani 1 1 d . . . . .
C25' C 0.4926(5) 0.2701(2) 0.4808(5) 0.0273(14) Uani 1 1 d . . . . .
C26 C 0.0543(6) 0.2400(3) 0.6471(6) 0.0435(18) Uani 1 1 d . . . . .
H26A H 0.010200 0.213913 0.632987 0.065 Uiso 1 1 calc R U . . .
H26B H 0.015904 0.268262 0.655686 0.065 Uiso 1 1 calc R U . . .
H26C H 0.093192 0.233901 0.709969 0.065 Uiso 1 1 calc R U . . .
C26' C 0.6614(5) 0.2631(2) 0.2659(6) 0.0336(15) Uani 1 1 d . . . . .
H26D H 0.725550 0.271872 0.295033 0.050 Uiso 1 1 calc R U . . .
H26E H 0.645063 0.282756 0.206662 0.050 Uiso 1 1 calc R U . . .
H26F H 0.662908 0.230642 0.244150 0.050 Uiso 1 1 calc R U . . .
C27 C 0.2670(5) 0.2263(3) 0.3313(6) 0.0406(17) Uani 1 1 d . . . . .
H27A H 0.270742 0.251870 0.282237 0.061 Uiso 1 1 calc R U . . .
H27B H 0.232309 0.200225 0.298807 0.061 Uiso 1 1 calc R U . . .
H27C H 0.333085 0.216601 0.352618 0.061 Uiso 1 1 calc R U . . .
C27' C 0.4471(5) 0.2625(3) 0.5820(6) 0.0368(16) Uani 1 1 d . . . . .
H27D H 0.421696 0.291862 0.607320 0.055 Uiso 1 1 calc R U . . .
H27E H 0.496243 0.250343 0.631208 0.055 Uiso 1 1 calc R U . . .
H27F H 0.393506 0.240194 0.573766 0.055 Uiso 1 1 calc R U . . .
C33 C -0.3180(4) 0.4756(2) 0.7217(5) 0.0269(13) Uani 1 1 d . . . . .
C33' C -0.0196(5) 0.3670(2) 0.3679(5) 0.0322(15) Uani 1 1 d . . . . .
C34 C -0.2624(5) 0.5043(2) 0.6628(5) 0.0284(14) Uani 1 1 d . . . . .
H34 H -0.276150 0.535423 0.643903 0.034 Uiso 1 1 calc R U . . .
C34' C -0.1152(5) 0.3522(2) 0.3628(6) 0.0348(16) Uani 1 1 d . . . . .
H34' H -0.151286 0.342722 0.303022 0.042 Uiso 1 1 calc R U . . .
C35 C -0.1822(5) 0.4780(2) 0.6369(5) 0.0280(14) Uani 1 1 d . . . . .
C35' C -0.1486(5) 0.3538(2) 0.4620(5) 0.0299(14) Uani 1 1 d . . . . .
C36 C -0.4122(5) 0.4839(3) 0.7735(5) 0.0327(15) Uani 1 1 d . . . . .
H36A H -0.466906 0.475704 0.726679 0.049 Uiso 1 1 calc R U . . .
H36B H -0.417005 0.516608 0.792333 0.049 Uiso 1 1 calc R U . . .
H36C H -0.414509 0.464782 0.835441 0.049 Uiso 1 1 calc R U . . .
C36' C 0.0536(5) 0.3741(3) 0.2878(6) 0.0424(18) Uani 1 1 d . . . . .
H36D H 0.077448 0.406079 0.290902 0.064 Uiso 1 1 calc R U . . .
H36E H 0.023300 0.368198 0.219971 0.064 Uiso 1 1 calc R U . . .
H36F H 0.108462 0.352824 0.299675 0.064 Uiso 1 1 calc R U . . .
C37 C -0.0973(5) 0.4919(3) 0.5732(5) 0.0327(15) Uani 1 1 d . . . . .
H37A H -0.037501 0.492324 0.616398 0.049 Uiso 1 1 calc R U . . .
H37B H -0.109132 0.522747 0.544306 0.049 Uiso 1 1 calc R U . . .
H37C H -0.090167 0.469564 0.517374 0.049 Uiso 1 1 calc R U . . .
C37' C -0.2472(5) 0.3428(3) 0.5019(6) 0.0395(17) Uani 1 1 d . . . . .
H37D H -0.241464 0.317266 0.551096 0.059 Uiso 1 1 calc R U . . .
H37E H -0.291413 0.333893 0.444761 0.059 Uiso 1 1 calc R U . . .
H37F H -0.273196 0.370167 0.536069 0.059 Uiso 1 1 calc R U . . .
O1S O -0.3548(3) 0.35678(18) 0.8118(4) 0.0392(12) Uani 1 1 d . . . . .
H H -0.344671 0.351816 0.874739 0.059 Uiso 1 1 calc R U . . .
C2S C -0.4579(6) 0.3561(3) 0.7886(8) 0.055(2) Uani 1 1 d . . . . .
HA H -0.469971 0.363919 0.716212 0.083 Uiso 1 1 calc R U . . .
HB H -0.490505 0.378697 0.831754 0.083 Uiso 1 1 calc R U . . .
HC H -0.483685 0.325114 0.802039 0.083 Uiso 1 1 calc R U . . .
O1W O 0.0421(4) 0.3894(2) 0.0078(6) 0.0618(17) Uani 1 1 d G . . . .
HD H 0.011643 0.388171 -0.051833 0.093 Uiso 1 1 d G U . . .
HE H 0.002319 0.376262 0.049487 0.093 Uiso 1 1 d G U . . .

loop_
_atom_site_aniso_label
_atom_site_aniso_U_11
_atom_site_aniso_U_22
_atom_site_aniso_U_33
_atom_site_aniso_U_23
_atom_site_aniso_U_13
_atom_site_aniso_U_12
Zn1 0.0195(4) 0.0275(4) 0.0268(5) -0.0010(3) -0.0012(3) -0.0016(3)
Zn2 0.0193(4) 0.0293(5) 0.0303(5) -0.0011(4) -0.0012(3) 0.0013(3)
Zn3 0.0204(4) 0.0326(5) 0.0301(5) -0.0050(4) 0.0006(3) 0.0004(3)
O1A 0.019(2) 0.031(2) 0.046(3) -0.004(2) 0.002(2) -0.0010(18)
O1B 0.020(2) 0.042(3) 0.027(2) 0.003(2) 0.0010(18) -0.0002(19)
O1C 0.019(2) 0.043(3) 0.053(3) -0.021(2) 0.002(2) 0.002(2)
O3A 0.039(3) 0.049(3) 0.040(3) -0.013(2) -0.013(2) 0.010(2)
O3B 0.022(2) 0.037(3) 0.041(3) -0.007(2) -0.005(2) -0.0023(19)
O3C 0.028(2) 0.033(3) 0.043(3) -0.004(2) -0.005(2) 0.0020(19)
O7A 0.043(3) 0.028(2) 0.036(3) 0.000(2) 0.006(2) 0.005(2)
O7B 0.023(2) 0.034(2) 0.026(2) 0.0006(19) -0.0050(18) 0.0005(18)
O7C 0.027(2) 0.041(3) 0.036(3) 0.002(2) -0.003(2) 0.000(2)
O8A 0.030(2) 0.042(3) 0.026(2) 0.000(2) 0.0035(19) -0.004(2)
O8B 0.023(2) 0.035(2) 0.032(2) 0.006(2) -0.0043(19) -0.0034(19)
O8C 0.020(2) 0.038(3) 0.037(3) -0.009(2) 0.0015(19) -0.0001(19)
N11 0.017(2) 0.031(3) 0.024(3) -0.003(2) 0.001(2) -0.001(2)
N11' 0.019(2) 0.028(3) 0.028(3) -0.001(2) -0.004(2) -0.001(2)
N12 0.020(3) 0.032(3) 0.026(3) -0.001(2) -0.003(2) -0.002(2)
N12' 0.014(2) 0.025(3) 0.035(3) -0.004(2) 0.003(2) 0.000(2)
N21 0.026(3) 0.029(3) 0.032(3) -0.004(2) -0.005(2) 0.000(2)
N21' 0.023(3) 0.030(3) 0.025(3) 0.000(2) -0.002(2) 0.003(2)
N22 0.024(3) 0.029(3) 0.029(3) -0.001(2) -0.001(2) -0.002(2)
N22' 0.017(2) 0.029(3) 0.028(3) 0.002(2) -0.003(2) 0.002(2)
N31 0.018(2) 0.034(3) 0.024(3) -0.005(2) 0.004(2) 0.000(2)
N31' 0.023(3) 0.032(3) 0.027(3) -0.004(2) 0.001(2) -0.001(2)
N32 0.023(3) 0.033(3) 0.019(3) 0.002(2) 0.005(2) -0.002(2)
N32' 0.020(3) 0.035(3) 0.030(3) -0.006(2) -0.003(2) 0.002(2)
C2A 0.029(3) 0.032(3) 0.015(3) 0.002(2) 0.005(2) 0.000(3)
C2B 0.018(3) 0.028(3) 0.039(4) 0.000(3) -0.002(3) 0.005(3)
C2C 0.022(3) 0.036(4) 0.021(3) -0.004(3) 0.000(2) 0.000(3)
C4A 0.017(3) 0.028(3) 0.038(4) 0.000(3) 0.001(3) 0.001(2)
C4B 0.020(3) 0.032(3) 0.037(4) 0.003(3) -0.008(3) -0.003(3)
C4C 0.023(3) 0.041(4) 0.039(4) -0.014(3) -0.007(3) 0.001(3)
C5A 0.019(3) 0.027(3) 0.041(4) -0.002(3) -0.002(3) -0.001(2)
C5B 0.022(3) 0.034(3) 0.031(4) 0.001(3) -0.005(3) -0.005(3)
C5C 0.021(3) 0.035(4) 0.045(4) -0.011(3) -0.004(3) -0.004(3)
C6A 0.018(3) 0.037(4) 0.026(3) 0.001(3) 0.000(2) 0.002(3)
C6B 0.024(3) 0.029(3) 0.024(3) -0.003(3) -0.001(3) -0.003(3)
C6C 0.021(3) 0.025(3) 0.045(4) 0.001(3) -0.001(3) -0.004(3)
C13 0.028(3) 0.037(3) 0.015(3) -0.001(3) -0.003(2) 0.000(3)
C13' 0.022(3) 0.029(3) 0.016(3) -0.002(2) 0.000(2) -0.003(2)
C14 0.028(3) 0.036(4) 0.030(4) -0.001(3) -0.006(3) -0.006(3)
C14' 0.018(3) 0.029(3) 0.026(3) 0.000(3) 0.002(2) 0.001(2)
C15 0.020(3) 0.033(3) 0.026(3) 0.000(3) -0.006(3) 0.000(3)
C15' 0.018(3) 0.028(3) 0.023(3) -0.002(2) -0.005(2) 0.002(2)
C16 0.033(4) 0.054(5) 0.032(4) -0.009(3) -0.001(3) -0.010(3)
C16' 0.027(3) 0.036(3) 0.019(3) -0.001(3) 0.005(3) -0.002(3)
C17 0.018(3) 0.045(4) 0.029(3) -0.002(3) -0.001(3) -0.002(3)
C17' 0.018(3) 0.036(4) 0.032(4) -0.003(3) 0.006(3) 0.002(3)
C23 0.029(4) 0.032(4) 0.045(4) 0.006(3) -0.010(3) -0.005(3)
C23' 0.018(3) 0.028(3) 0.027(3) -0.004(3) -0.003(2) 0.002(2)
C24 0.034(4) 0.030(4) 0.046(4) -0.006(3) -0.005(3) -0.001(3)
C24' 0.029(3) 0.031(3) 0.032(4) -0.002(3) -0.012(3) 0.005(3)
C25 0.023(3) 0.030(3) 0.041(4) -0.002(3) -0.004(3) 0.001(3)
C25' 0.029(3) 0.024(3) 0.028(3) -0.001(3) -0.011(3) 0.000(3)
C26 0.047(4) 0.045(4) 0.039(4) 0.003(3) -0.001(3) -0.014(4)
C26' 0.023(3) 0.039(4) 0.039(4) 0.000(3) 0.000(3) 0.006(3)
C27 0.032(4) 0.040(4) 0.049(5) -0.009(3) -0.001(3) 0.002(3)
C27' 0.039(4) 0.037(4) 0.034(4) 0.003(3) -0.005(3) 0.005(3)
C33 0.018(3) 0.036(3) 0.026(3) -0.001(3) -0.002(2) 0.000(3)
C33' 0.029(3) 0.035(4) 0.033(4) -0.005(3) -0.007(3) 0.010(3)
C34 0.023(3) 0.032(3) 0.030(3) 0.000(3) -0.007(3) 0.000(3)
C34' 0.031(4) 0.037(4) 0.036(4) -0.006(3) -0.011(3) 0.004(3)
C35 0.021(3) 0.033(3) 0.030(3) -0.002(3) -0.007(3) -0.003(3)
C35' 0.026(3) 0.029(3) 0.034(4) -0.005(3) -0.007(3) 0.003(3)
C36 0.019(3) 0.044(4) 0.035(4) 0.001(3) 0.003(3) 0.004(3)
C36' 0.031(4) 0.064(5) 0.032(4) -0.005(4) -0.003(3) 0.007(3)
C37 0.025(3) 0.041(4) 0.032(4) 0.000(3) 0.004(3) -0.007(3)
C37' 0.029(4) 0.042(4) 0.048(5) -0.005(3) -0.002(3) -0.007(3)
O1S 0.030(3) 0.043(3) 0.044(3) 0.009(2) -0.005(2) -0.009(2)
C2S 0.045(5) 0.055(5) 0.065(6) 0.003(4) -0.004(4) -0.006(4)
O1W 0.046(3) 0.053(4) 0.085(5) -0.005(4) -0.012(3) -0.006(3)

loop_
_atom_type_symbol
_atom_type_description
_atom_type_scat_dispersion_real
_atom_type_scat_dispersion_imag
_atom_type_scat_source
C C 0.0181 0.0091 'International Tables Vol C Tables 4.2.6.8 and 6.1.1.4'
H H 0.0000 0.0000 'International Tables Vol C Tables 4.2.6.8 and 6.1.1.4'
N N 0.0311 0.0180 'International Tables Vol C Tables 4.2.6.8 and 6.1.1.4'
O O 0.0492 0.0322 'International Tables Vol C Tables 4.2.6.8 and 6.1.1.4'
Zn Zn -1.5491 0.6778 'International Tables Vol C Tables 4.2.6.8 and 6.1.1.4'

loop_
_geom_angle_atom_site_label_1
_geom_angle_atom_site_label_2
_geom_angle_atom_site_label_3
_geom_angle
_geom_angle_site_symmetry_1
_geom_angle_site_symmetry_3
_geom_angle_publ_flag
O1A Zn1 O8B 100.95(19) . . ?
O1A Zn1 N11 131.0(2) . . ?
O8B Zn1 N11 110.9(2) . . ?
O1A Zn1 N11' 105.9(2) . . ?
O8B Zn1 N11' 101.56(19) . . ?
N11 Zn1 N11' 103.0(2) . . ?
O1B Zn2 O8C 136.2(2) . . ?
O1B Zn2 N21 99.2(2) . . ?
O8C Zn2 N21 107.8(2) . . ?
O1B Zn2 N21' 103.8(2) . . ?
O8C Zn2 N21' 101.3(2) . . ?
N21 Zn2 N21' 105.5(2) . . ?
O1C Zn3 O8A 121.5(2) . 1_456 ?
O1C Zn3 N31' 108.5(2) . . ?
O8A Zn3 N31' 100.4(2) 1_456 . ?
O1C Zn3 N31 102.5(2) . . ?
O8A Zn3 N31 119.8(2) 1_456 . ?
N31' Zn3 N31 102.2(2) . . ?
C2A O1A Zn1 116.1(4) . . ?
C2B O1B Zn2 114.7(4) . . ?
C2C O1C Zn3 112.0(4) . . ?
C6A O8A Zn3 104.8(4) . 1_654 ?
C6B O8B Zn1 104.8(4) . . ?
C6C O8C Zn2 110.4(4) . . ?
C15 N11 N12 106.1(5) . . ?
C15 N11 Zn1 130.7(4) . . ?
N12 N11 Zn1 122.5(4) . . ?
C15' N11' N12' 106.6(5) . . ?
C15' N11' Zn1 126.9(4) . . ?
N12' N11' Zn1 124.6(4) . . ?
C13 N12 N11 111.7(5) . . ?
C13 N12 H12 124.2 . . ?
N11 N12 H12 124.2 . . ?
C13' N12' N11' 112.0(5) . . ?
C13' N12' H12' 124.0 . . ?
N11' N12' H12' 124.0 . . ?
C25 N21 N22 106.5(5) . . ?
C25 N21 Zn2 128.1(5) . . ?
N22 N21 Zn2 125.1(4) . . ?
N22' N21' C25' 106.4(5) . . ?
N22' N21' Zn2 127.2(4) . . ?
C25' N21' Zn2 125.8(5) . . ?
C23 N22 N21 111.0(6) . . ?
C23 N22 H22 124.5 . . ?
N21 N22 H22 124.5 . . ?
N21' N22' C23' 111.5(5) . . ?
N21' N22' H22' 124.2 . . ?
C23' N22' H22' 124.2 . . ?
C35 N31 N32 105.2(5) . . ?
C35 N31 Zn3 128.7(4) . . ?
N32 N31 Zn3 125.5(4) . . ?
C35' N31' N32' 104.8(5) . . ?
C35' N31' Zn3 128.7(5) . . ?
N32' N31' Zn3 126.1(4) . . ?
C33 N32 N31 111.3(5) . . ?
C33 N32 H32 124.3 . . ?
N31 N32 H32 124.3 . . ?
C33' N32' N31' 112.5(5) . . ?
C33' N32' H32' 123.8 . . ?
N31' N32' H32' 123.8 . . ?
O3A C2A O1A 124.7(6) . . ?
O3A C2A C4A 120.3(6) . . ?
O1A C2A C4A 115.0(5) . . ?
O3B C2B O1B 123.7(6) . . ?
O3B C2B C4B 122.5(6) . . ?
O1B C2B C4B 113.8(6) . . ?
O3C C2C O1C 124.8(6) . . ?
O3C C2C C4C 120.5(6) . . ?
O1C C2C C4C 114.7(6) . . ?
C5A C4A C2A 124.5(6) . . ?
C5A C4A H4A 117.7 . . ?
C2A C4A H4A 117.7 . . ?
C5B C4B C2B 123.9(6) . . ?
C5B C4B H4B 118.1 . . ?
C2B C4B H4B 118.1 . . ?
C5C C4C C2C 123.2(6) . . ?
C5C C4C H4C 118.4 . . ?
C2C C4C H4C 118.4 . . ?
C4A C5A C6A 122.7(6) . . ?
C4A C5A H5A 118.6 . . ?
C6A C5A H5A 118.6 . . ?
C4B C5B C6B 124.2(6) . . ?
C4B C5B H5B 117.9 . . ?
C6B C5B H5B 117.9 . . ?
C4C C5C C6C 123.2(6) . . ?
C4C C5C H5C 118.4 . . ?
C6C C5C H5C 118.4 . . ?
O7A C6A O8A 121.0(6) . . ?
O7A C6A C5A 121.6(6) . . ?
O8A C6A C5A 117.4(6) . . ?
O7B C6B O8B 123.4(6) . . ?
O7B C6B C5B 120.5(6) . . ?
O8B C6B C5B 116.0(6) . . ?
O7C C6C O8C 123.9(7) . . ?
O7C C6C C5C 121.9(6) . . ?
O8C C6C C5C 114.2(6) . . ?
N12 C13 C14 106.3(6) . . ?
N12 C13 C16 121.7(6) . . ?
C14 C13 C16 131.9(6) . . ?
N12' C13' C14' 106.0(5) . . ?
N12' C13' C16' 123.1(6) . . ?
C14' C13' C16' 130.8(6) . . ?
C13 C14 C15 106.9(6) . . ?
C13 C14 H14 126.5 . . ?
C15 C14 H14 126.5 . . ?
C13' C14' C15' 106.8(6) . . ?
C13' C14' H14' 126.6 . . ?
C15' C14' H14' 126.6 . . ?
N11 C15 C14 108.9(6) . . ?
N11 C15 C17 121.7(6) . . ?
C14 C15 C17 129.4(6) . . ?
N11' C15' C14' 108.6(5) . . ?
N11' C15' C17' 121.0(6) . . ?
C14' C15' C17' 130.4(6) . . ?
C13 C16 H16A 109.5 . . ?
C13 C16 H16B 109.5 . . ?
H16A C16 H16B 109.5 . . ?
C13 C16 H16C 109.5 . . ?
H16A C16 H16C 109.5 . . ?
H16B C16 H16C 109.5 . . ?
C13' C16' H16D 109.5 . . ?
C13' C16' H16E 109.5 . . ?
H16D C16' H16E 109.5 . . ?
C13' C16' H16F 109.5 . . ?
H16D C16' H16F 109.5 . . ?
H16E C16' H16F 109.5 . . ?
C15 C17 H17A 109.5 . . ?
C15 C17 H17B 109.5 . . ?
H17A C17 H17B 109.5 . . ?
C15 C17 H17C 109.5 . . ?
H17A C17 H17C 109.5 . . ?
H17B C17 H17C 109.5 . . ?
C15' C17' H17D 109.5 . . ?
C15' C17' H17E 109.5 . . ?
H17D C17' H17E 109.5 . . ?
C15' C17' H17F 109.5 . . ?
H17D C17' H17F 109.5 . . ?
H17E C17' H17F 109.5 . . ?
N22 C23 C24 106.3(7) . . ?
N22 C23 C26 120.6(7) . . ?
C24 C23 C26 133.1(7) . . ?
N22' C23' C24' 106.2(6) . . ?
N22' C23' C26' 121.1(6) . . ?
C24' C23' C26' 132.7(6) . . ?
C23 C24 C25 107.0(6) . . ?
C23 C24 H24 126.5 . . ?
C25 C24 H24 126.5 . . ?
C23' C24' C25' 106.4(6) . . ?
C23' C24' H24' 126.8 . . ?
C25' C24' H24' 126.8 . . ?
N21 C25 C24 109.2(6) . . ?
N21 C25 C27 121.8(6) . . ?
C24 C25 C27 128.9(6) . . ?
N21' C25' C24' 109.5(6) . . ?
N21' C25' C27' 121.1(6) . . ?
C24' C25' C27' 129.5(6) . . ?
C23 C26 H26A 109.5 . . ?
C23 C26 H26B 109.5 . . ?
H26A C26 H26B 109.5 . . ?
C23 C26 H26C 109.5 . . ?
H26A C26 H26C 109.5 . . ?
H26B C26 H26C 109.5 . . ?
C23' C26' H26D 109.5 . . ?
C23' C26' H26E 109.5 . . ?
H26D C26' H26E 109.5 . . ?
C23' C26' H26F 109.5 . . ?
H26D C26' H26F 109.5 . . ?
H26E C26' H26F 109.5 . . ?
C25 C27 H27A 109.5 . . ?
C25 C27 H27B 109.5 . . ?
H27A C27 H27B 109.5 . . ?
C25 C27 H27C 109.5 . . ?
H27A C27 H27C 109.5 . . ?
H27B C27 H27C 109.5 . . ?
C25' C27' H27D 109.5 . . ?
C25' C27' H27E 109.5 . . ?
H27D C27' H27E 109.5 . . ?
C25' C27' H27F 109.5 . . ?
H27D C27' H27F 109.5 . . ?
H27E C27' H27F 109.5 . . ?
N32 C33 C34 107.2(6) . . ?
N32 C33 C36 121.7(6) . . ?
C34 C33 C36 131.1(6) . . ?
N32' C33' C34' 105.8(6) . . ?
N32' C33' C36' 121.9(6) . . ?
C34' C33' C36' 132.3(7) . . ?
C33 C34 C35 105.3(6) . . ?
C33 C34 H34 127.3 . . ?
C35 C34 H34 127.3 . . ?
C33' C34' C35' 106.7(6) . . ?
C33' C34' H34' 126.6 . . ?
C35' C34' H34' 126.6 . . ?
N31 C35 C34 110.9(6) . . ?
N31 C35 C37 120.6(6) . . ?
C34 C35 C37 128.5(6) . . ?
N31' C35' C34' 110.2(6) . . ?
N31' C35' C37' 119.5(6) . . ?
C34' C35' C37' 130.3(6) . . ?
C33 C36 H36A 109.5 . . ?
C33 C36 H36B 109.5 . . ?
H36A C36 H36B 109.5 . . ?
C33 C36 H36C 109.5 . . ?
H36A C36 H36C 109.5 . . ?
H36B C36 H36C 109.5 . . ?
C33' C36' H36D 109.5 . . ?
C33' C36' H36E 109.5 . . ?
H36D C36' H36E 109.5 . . ?
C33' C36' H36F 109.5 . . ?
H36D C36' H36F 109.5 . . ?
H36E C36' H36F 109.5 . . ?
C35 C37 H37A 109.5 . . ?
C35 C37 H37B 109.5 . . ?
H37A C37 H37B 109.5 . . ?
C35 C37 H37C 109.5 . . ?
H37A C37 H37C 109.5 . . ?
H37B C37 H37C 109.5 . . ?
C35' C37' H37D 109.5 . . ?
C35' C37' H37E 109.5 . . ?
H37D C37' H37E 109.5 . . ?
C35' C37' H37F 109.5 . . ?
H37D C37' H37F 109.5 . . ?
H37E C37' H37F 109.5 . . ?
C2S O1S H 109.5 . . ?
O1S C2S HA 109.5 . . ?
O1S C2S HB 109.5 . . ?
HA C2S HB 109.5 . . ?
O1S C2S HC 109.5 . . ?
HA C2S HC 109.5 . . ?
HB C2S HC 109.5 . . ?
HD O1W HE 104.4 . . ?

loop_
_geom_bond_atom_site_label_1
_geom_bond_atom_site_label_2
_geom_bond_distance
_geom_bond_site_symmetry_2
_geom_bond_publ_flag
Zn1 O1A 1.960(5) . ?
Zn1 O8B 2.003(4) . ?
Zn1 N11 2.009(5) . ?
Zn1 N11' 2.030(5) . ?
Zn2 O1B 1.947(5) . ?
Zn2 O8C 1.967(5) . ?
Zn2 N21 2.025(6) . ?
Zn2 N21' 2.041(5) . ?
Zn3 O1C 1.973(5) . ?
Zn3 O8A 1.985(5) 1_456 ?
Zn3 N31' 2.016(5) . ?
Zn3 N31 2.037(5) . ?
O1A C2A 1.281(8) . ?
O1B C2B 1.278(8) . ?
O1C C2C 1.269(8) . ?
O3A C2A 1.232(8) . ?
O3B C2B 1.246(8) . ?
O3C C2C 1.230(8) . ?
O7A C6A 1.243(8) . ?
O7B C6B 1.244(8) . ?
O7C C6C 1.232(8) . ?
O8A C6A 1.278(8) . ?
O8B C6B 1.271(8) . ?
O8C C6C 1.278(8) . ?
N11 C15 1.347(8) . ?
N11 N12 1.357(7) . ?
N11' C15' 1.341(8) . ?
N11' N12' 1.348(7) . ?
N12 C13 1.343(8) . ?
N12 H12 0.8800 . ?
N12' C13' 1.344(8) . ?
N12' H12' 0.8800 . ?
N21 C25 1.340(9) . ?
N21 N22 1.359(8) . ?
N21' N22' 1.343(7) . ?
N21' C25' 1.345(8) . ?
N22 C23 1.353(9) . ?
N22 H22 0.8800 . ?
N22' C23' 1.350(8) . ?
N22' H22' 0.8800 . ?
N31 C35 1.335(8) . ?
N31 N32 1.359(7) . ?
N31' C35' 1.345(8) . ?
N31' N32' 1.359(7) . ?
N32 C33 1.340(8) . ?
N32 H32 0.8800 . ?
N32' C33' 1.346(9) . ?
N32' H32' 0.8800 . ?
C2A C4A 1.505(9) . ?
C2B C4B 1.488(10) . ?
C2C C4C 1.502(9) . ?
C4A C5A 1.314(10) . ?
C4A H4A 0.9500 . ?
C4B C5B 1.320(10) . ?
C4B H4B 0.9500 . ?
C4C C5C 1.328(10) . ?
C4C H4C 0.9500 . ?
C5A C6A 1.484(9) . ?
C5A H5A 0.9500 . ?
C5B C6B 1.506(8) . ?
C5B H5B 0.9500 . ?
C5C C6C 1.495(10) . ?
C5C H5C 0.9500 . ?
C13 C14 1.376(9) . ?
C13 C16 1.481(10) . ?
C13' C14' 1.378(9) . ?
C13' C16' 1.477(8) . ?
C14 C15 1.395(10) . ?
C14 H14 0.9500 . ?
C14' C15' 1.406(9) . ?
C14' H14' 0.9500 . ?
C15 C17 1.500(9) . ?
C15' C17' 1.492(8) . ?
C16 H16A 0.9800 . ?
C16 H16B 0.9800 . ?
C16 H16C 0.9800 . ?
C16' H16D 0.9800 . ?
C16' H16E 0.9800 . ?
C16' H16F 0.9800 . ?
C17 H17A 0.9800 . ?
C17 H17B 0.9800 . ?
C17 H17C 0.9800 . ?
C17' H17D 0.9800 . ?
C17' H17E 0.9800 . ?
C17' H17F 0.9800 . ?
C23 C24 1.376(11) . ?
C23 C26 1.495(11) . ?
C23' C24' 1.383(9) . ?
C23' C26' 1.495(9) . ?
C24 C25 1.390(10) . ?
C24 H24 0.9500 . ?
C24' C25' 1.387(10) . ?
C24' H24' 0.9500 . ?
C25 C27 1.494(10) . ?
C25' C27' 1.495(10) . ?
C26 H26A 0.9800 . ?
C26 H26B 0.9800 . ?
C26 H26C 0.9800 . ?
C26' H26D 0.9800 . ?
C26' H26E 0.9800 . ?
C26' H26F 0.9800 . ?
C27 H27A 0.9800 . ?
C27 H27B 0.9800 . ?
C27 H27C 0.9800 . ?
C27' H27D 0.9800 . ?
C27' H27E 0.9800 . ?
C27' H27F 0.9800 . ?
C33 C34 1.378(9) . ?
C33 C36 1.496(9) . ?
C33' C34' 1.378(10) . ?
C33' C36' 1.487(10) . ?
C34 C35 1.387(9) . ?
C34 H34 0.9500 . ?
C34' C35' 1.386(10) . ?
C34' H34' 0.9500 . ?
C35 C37 1.506(9) . ?
C35' C37' 1.499(10) . ?
C36 H36A 0.9800 . ?
C36 H36B 0.9800 . ?
C36 H36C 0.9800 . ?
C36' H36D 0.9800 . ?
C36' H36E 0.9800 . ?
C36' H36F 0.9800 . ?
C37 H37A 0.9800 . ?
C37 H37B 0.9800 . ?
C37 H37C 0.9800 . ?
C37' H37D 0.9800 . ?
C37' H37E 0.9800 . ?
C37' H37F 0.9800 . ?
O1S C2S 1.436(10) . ?
O1S H 0.8400 . ?
C2S HA 0.9800 . ?
C2S HB 0.9800 . ?
C2S HC 0.9800 . ?
O1W HD 0.8707 . ?
O1W HE 0.8698 . ?

loop_
_geom_hbond_atom_site_label_D
_geom_hbond_atom_site_label_H
_geom_hbond_atom_site_label_A
_geom_hbond_distance_DH
_geom_hbond_distance_HA
_geom_hbond_distance_DA
_geom_hbond_angle_DHA
_geom_hbond_site_symmetry_A
_geom_hbond_publ_flag
N22 H22 O3C 0.88 1.93 2.764(7) 157.8 . yes
N32' H32' O7C 0.88 1.96 2.811(7) 162.3 . yes
O1W HE O3A 0.87 2.22 3.039(9) 157.0 1_455 yes
O1W HD O7A 0.87 2.13 2.889(8) 145.4 1_455 yes
O1S H O1A 0.84 2.05 2.867(7) 163.9 1_456 yes
N12 H12 O3B 0.88 2.01 2.828(7) 153.5 . yes
N12 H12 O7B 0.88 2.37 2.954(7) 124.5 . yes
N12' H12' O7A 0.88 1.96 2.804(7) 160.5 . yes
N22' H22' O7B 0.88 2.00 2.844(7) 159.8 . yes
N32 H32 O1S 0.88 1.90 2.768(7) 168.7 . yes

loop_
_geom_torsion_atom_site_label_1
_geom_torsion_atom_site_label_2
_geom_torsion_atom_site_label_3
_geom_torsion_atom_site_label_4
_geom_torsion
_geom_torsion_site_symmetry_1
_geom_torsion_site_symmetry_2
_geom_torsion_site_symmetry_3
_geom_torsion_site_symmetry_4
_geom_torsion_publ_flag
C15 N11 N12 C13 -0.6(7) . . . . ?
Zn1 N11 N12 C13 -171.5(4) . . . . ?
C15' N11' N12' C13' -1.6(7) . . . . ?
Zn1 N11' N12' C13' -166.8(4) . . . . ?
C25 N21 N22 C23 -0.6(7) . . . . ?
Zn2 N21 N22 C23 -175.1(4) . . . . ?
C25' N21' N22' C23' -0.5(7) . . . . ?
Zn2 N21' N22' C23' -171.8(4) . . . . ?
C35 N31 N32 C33 0.6(7) . . . . ?
Zn3 N31 N32 C33 172.4(4) . . . . ?
C35' N31' N32' C33' 0.3(7) . . . . ?
Zn3 N31' N32' C33' -173.2(4) . . . . ?
Zn1 O1A C2A O3A 2.0(9) . . . . ?
Zn1 O1A C2A C4A -179.3(4) . . . . ?
Zn2 O1B C2B O3B -12.4(8) . . . . ?
Zn2 O1B C2B C4B 166.8(4) . . . . ?
Zn3 O1C C2C O3C -5.1(9) . . . . ?
Zn3 O1C C2C C4C 174.0(5) . . . . ?
O3A C2A C4A C5A -102.2(8) . . . . ?
O1A C2A C4A C5A 78.9(8) . . . . ?
O3B C2B C4B C5B 41.2(10) . . . . ?
O1B C2B C4B C5B -138.0(7) . . . . ?
O3C C2C C4C C5C 52.4(10) . . . . ?
O1C C2C C4C C5C -126.8(8) . . . . ?
C2A C4A C5A C6A 1.0(10) . . . . ?
C2B C4B C5B C6B -2.0(11) . . . . ?
C2C C4C C5C C6C 0.1(11) . . . . ?
Zn3 O8A C6A O7A 9.7(7) 1_654 . . . ?
Zn3 O8A C6A C5A -168.8(4) 1_654 . . . ?
C4A C5A C6A O7A 20.9(10) . . . . ?
C4A C5A C6A O8A -160.7(6) . . . . ?
Zn1 O8B C6B O7B -1.9(7) . . . . ?
Zn1 O8B C6B C5B 177.0(5) . . . . ?
C4B C5B C6B O7B 48.6(10) . . . . ?
C4B C5B C6B O8B -130.4(7) . . . . ?
Zn2 O8C C6C O7C -11.1(8) . . . . ?
Zn2 O8C C6C C5C 167.2(4) . . . . ?
C4C C5C C6C O7C 43.3(11) . . . . ?
C4C C5C C6C O8C -135.0(7) . . . . ?
N11 N12 C13 C14 0.9(7) . . . . ?
N11 N12 C13 C16 -178.0(6) . . . . ?
N11' N12' C13' C14' 1.4(7) . . . . ?
N11' N12' C13' C16' -177.3(5) . . . . ?
N12 C13 C14 C15 -0.8(8) . . . . ?
C16 C13 C14 C15 177.9(7) . . . . ?
N12' C13' C14' C15' -0.5(7) . . . . ?
C16' C13' C14' C15' 177.9(6) . . . . ?
N12 N11 C15 C14 0.0(7) . . . . ?
Zn1 N11 C15 C14 169.9(5) . . . . ?
N12 N11 C15 C17 -179.6(6) . . . . ?
Zn1 N11 C15 C17 -9.7(9) . . . . ?
C13 C14 C15 N11 0.5(8) . . . . ?
C13 C14 C15 C17 -179.9(7) . . . . ?
N12' N11' C15' C14' 1.2(7) . . . . ?
Zn1 N11' C15' C14' 165.9(4) . . . . ?
N12' N11' C15' C17' -179.1(5) . . . . ?
Zn1 N11' C15' C17' -14.4(8) . . . . ?
C13' C14' C15' N11' -0.4(7) . . . . ?
C13' C14' C15' C17' 179.9(6) . . . . ?
N21 N22 C23 C24 0.5(7) . . . . ?
N21 N22 C23 C26 179.3(6) . . . . ?
N21' N22' C23' C24' 0.6(7) . . . . ?
N21' N22' C23' C26' -177.9(6) . . . . ?
N22 C23 C24 C25 -0.2(8) . . . . ?
C26 C23 C24 C25 -178.8(8) . . . . ?
N22' C23' C24' C25' -0.5(7) . . . . ?
C26' C23' C24' C25' 177.8(7) . . . . ?
N22 N21 C25 C24 0.5(7) . . . . ?
Zn2 N21 C25 C24 174.7(5) . . . . ?
N22 N21 C25 C27 -177.6(6) . . . . ?
Zn2 N21 C25 C27 -3.3(9) . . . . ?
C23 C24 C25 N21 -0.2(8) . . . . ?
C23 C24 C25 C27 177.7(7) . . . . ?
N22' N21' C25' C24' 0.2(7) . . . . ?
Zn2 N21' C25' C24' 171.6(4) . . . . ?
N22' N21' C25' C27' -180.0(6) . . . . ?
Zn2 N21' C25' C27' -8.5(9) . . . . ?
C23' C24' C25' N21' 0.2(7) . . . . ?
C23' C24' C25' C27' -179.6(6) . . . . ?
N31 N32 C33 C34 -0.1(7) . . . . ?
N31 N32 C33 C36 -179.6(6) . . . . ?
N31' N32' C33' C34' -0.4(8) . . . . ?
N31' N32' C33' C36' 178.1(6) . . . . ?
N32 C33 C34 C35 -0.4(7) . . . . ?
C36 C33 C34 C35 179.1(7) . . . . ?
N32' C33' C34' C35' 0.3(8) . . . . ?
C36' C33' C34' C35' -178.0(7) . . . . ?
N32 N31 C35 C34 -0.8(7) . . . . ?
Zn3 N31 C35 C34 -172.3(4) . . . . ?
N32 N31 C35 C37 179.9(5) . . . . ?
Zn3 N31 C35 C37 8.4(9) . . . . ?
C33 C34 C35 N31 0.8(7) . . . . ?
C33 C34 C35 C37 -180.0(6) . . . . ?
N32' N31' C35' C34' -0.1(7) . . . . ?
Zn3 N31' C35' C34' 173.2(5) . . . . ?
N32' N31' C35' C37' -178.7(6) . . . . ?
Zn3 N31' C35' C37' -5.4(9) . . . . ?
C33' C34' C35' N31' -0.2(8) . . . . ?
C33' C34' C35' C37' 178.3(7) . . . . ?
